data_8107669
loop_
_publ_author_name
'Gu, Si N.'
'Ou, Zhi Y.'
'Wu, Ting T.'
'Nie, Ting Y.'
'Liu, Yang'

_publ_section_title
;
 Crystal structure of poly[(\m6-ammoniotris(methylene))tris(hydrogen
 phosphonato)cadmium(II)], C3H10CdNO9P3
;
_journal_issue 6
_journal_name_full 'Zeitschrift f\"ur Kristallographie - New Crystal Structures'
_journal_page_first 1093
_journal_page_last 1095
_journal_paper_doi 10.1515/ncrs-2023-0332
_journal_volume 238
_journal_year 2023
_chemical_formula_moiety 'C3 H10 Cd N O9 P3'
_chemical_formula_sum 'C3 H10 Cd N O9 P3'
_chemical_formula_weight 409.44
_space_group_crystal_system monoclinic
_space_group_IT_number 14
_space_group_name_Hall '-P 2ybc'
_space_group_name_H-M_alt 'P 1 21/c 1'
_atom_sites_solution_hydrogens geom
_atom_sites_solution_primary direct
_cell_angle_alpha 90
_cell_angle_beta 119.657(2)
_cell_angle_gamma 90
_cell_formula_units_Z 4
_cell_length_a 9.1770(5)
_cell_length_b 8.3742(4)
_cell_length_c 15.4660(6)
_cell_measurement_reflns_used 12859
_cell_measurement_temperature 296.15
_cell_measurement_theta_max 27.606
_cell_measurement_theta_min 2.055
_cell_volume 1032.86(9)
_computing_molecular_graphics 'Olex2 1.5 (Dolomanov et al., 2009)'
_computing_publication_material 'Olex2 1.5 (Dolomanov et al., 2009)'
_computing_structure_refinement 'SHELXL 2014/7 (Sheldrick, 2015)'
_computing_structure_solution 'SHELXS  (Sheldrick, 2008)'
_diffrn_ambient_temperature 296.15
_diffrn_detector 'CCD area detector'
_diffrn_detector_type 'Bruker SMART CCD 6000 area detector'
_diffrn_measured_fraction_theta_full 0.998
_diffrn_measured_fraction_theta_max 0.995
_diffrn_measurement_device 'three-circle diffractometer'
_diffrn_measurement_device_type 'Bruker SMART CCD 6000 area detector'
_diffrn_radiation_monochromator graphite
_diffrn_radiation_probe x-ray
_diffrn_radiation_type MoK\a
_diffrn_radiation_wavelength 0.71073
_diffrn_reflns_av_R_equivalents 0.0196
_diffrn_reflns_av_unetI/netI 0.0134
_diffrn_reflns_Laue_measured_fraction_full 0.998
_diffrn_reflns_Laue_measured_fraction_max 0.995
_diffrn_reflns_limit_h_max 11
_diffrn_reflns_limit_h_min -11
_diffrn_reflns_limit_k_max 10
_diffrn_reflns_limit_k_min -10
_diffrn_reflns_limit_l_max 20
_diffrn_reflns_limit_l_min -20
_diffrn_reflns_number 12229
_diffrn_reflns_point_group_measured_fraction_full 0.998
_diffrn_reflns_point_group_measured_fraction_max 0.995
_diffrn_reflns_theta_full 25.242
_diffrn_reflns_theta_max 27.595
_diffrn_reflns_theta_min 2.554
_diffrn_source_current 30.0
_diffrn_source_power 1.5
_diffrn_source_target Mo
_diffrn_source_voltage 50.0
_exptl_absorpt_coefficient_mu 2.619
_exptl_absorpt_correction_T_max 0.7456
_exptl_absorpt_correction_T_min 0.4732
_exptl_absorpt_correction_type multi-scan
_exptl_absorpt_process_details
;
SADABS-2014/3 (Bruker,2014/3) was used for absorption correction.
wR2(int) was 0.0989 before and 0.0320 after correction.
The Ratio of minimum to maximum transmission is 0.6347.
The \l/2 correction factor is 0.00150.
;
_exptl_crystal_colour colourless
_exptl_crystal_colour_primary colourless
_exptl_crystal_density_diffrn 2.633
_exptl_crystal_description block
_exptl_crystal_F_000 800
_exptl_crystal_size_max 0.2
_exptl_crystal_size_mid 0.2
_exptl_crystal_size_min 0.2
_refine_diff_density_max 0.515
_refine_diff_density_min -0.745
_refine_diff_density_rms 0.098
_refine_ls_extinction_coef .
_refine_ls_extinction_method none
_refine_ls_goodness_of_fit_ref 1.199
_refine_ls_hydrogen_treatment constr
_refine_ls_matrix_type full
_refine_ls_number_parameters 157
_refine_ls_number_reflns 2370
_refine_ls_number_restraints 0
_refine_ls_restrained_S_all 1.199
_refine_ls_R_factor_all 0.0209
_refine_ls_R_factor_gt 0.0202
_refine_ls_shift/su_max 0.001
_refine_ls_shift/su_mean 0.000
_refine_ls_structure_factor_coef Fsqd
_refine_ls_weighting_details 'w=1/[\s^2^(Fo^2^)+(0.0191P)^2^+1.8596P] where P=(Fo^2^+2Fc^2^)/3'
_refine_ls_weighting_scheme calc
_refine_ls_wR_factor_gt 0.0510
_refine_ls_wR_factor_ref 0.0515
_reflns_Friedel_coverage 0.000
_reflns_Friedel_fraction_full .
_reflns_Friedel_fraction_max .
_reflns_number_gt 2322
_reflns_number_total 2370
_reflns_threshold_expression 'I > 2\s(I)'
_cod_data_source_file suppl_j_ncrs-2023-0332_suppl_001.cif
_cod_data_source_block ly097_0m
_cod_database_code 8107669
_shelx_space_group_comment
;
The symmetry employed for this shelxl refinement is uniquely defined
by the following loop, which should always be used as a source of
symmetry information in preference to the above space-group names.
They are only intended as comments.
;
_shelx_estimated_absorpt_t_max 0.622
_shelx_estimated_absorpt_t_min 0.622
_olex2_refinement_description
;
1. Fixed Uiso
 At 1.2 times of:
  All C(H,H) groups, All N(H) groups
 At 1.5 times of:
  All O(H) groups
2.a Ternary CH refined with riding coordinates:
 N1(H1)
2.b Secondary CH2 refined with riding coordinates:
 C1(H1A,H1B), C2(H2A,H2B), C3(H3A,H3B)
2.c Idealised tetrahedral OH refined as rotating group:
 O2(H2), O6(H6), O7(H7)
;
_olex2_submission_special_instructions 'No special instructions were received'
_publcif_info_exptl_table_max_cols 4
_publcif_info_exptl_table_use_headnotes n
_publcif_funding_html
'<span class="funder"><span class="fundref-name" data-id="">Foundation of Key Laboratory of Functional Metal-Organic Compounds of Hunan Province</span><span class="fundref-subname" data-id=""></span> (<span class="fundref-grant-group"><span class="fundref-grant-type">grant</span> No. <span class="fundref-grant-id">2022HSKFJJ027</span></span>).</span>'

loop_
_space_group_symop_operation_xyz
'x, y, z'
'-x, y+1/2, -z+1/2'
'-x, -y, -z'
'x, -y-1/2, z-1/2'

loop_
_atom_site_label
_atom_site_type_symbol
_atom_site_fract_x
_atom_site_fract_y
_atom_site_fract_z
_atom_site_U_iso_or_equiv
_atom_site_adp_type
_atom_site_occupancy
_atom_site_site_symmetry_order
_atom_site_calc_flag
_atom_site_refinement_flags_posn
_atom_site_refinement_flags_adp
_atom_site_refinement_flags_occupancy
_atom_site_disorder_assembly
_atom_site_disorder_group
Cd1 Cd -0.47676(2) -0.05304(2) -0.75041(2) 0.01582(6) Uani 1 1 d . . . . .
P1 P -0.42787(8) -0.29929(7) -0.55102(4) 0.01415(12) Uani 1 1 d . . . . .
P2 P -0.17571(8) 0.20844(8) -0.58821(5) 0.01633(13) Uani 1 1 d . . . . .
P3 P -0.18609(7) -0.32297(7) -0.73982(4) 0.01392(12) Uani 1 1 d . . . . .
O3 O -0.4420(3) -0.1548(2) -0.61112(14) 0.0264(4) Uani 1 1 d . . . . .
O1 O -0.4689(2) -0.4616(2) -0.59943(13) 0.0194(4) Uani 1 1 d . . . . .
O2 O -0.5359(2) -0.2676(2) -0.49969(14) 0.0227(4) Uani 1 1 d . . . . .
H2 H -0.5391 -0.3488 -0.4710 0.034 Uiso 1 1 calc R U . . .
O4 O -0.3566(2) 0.1922(2) -0.67055(13) 0.0187(4) Uani 1 1 d . . . . .
O5 O -0.1146(3) 0.1155(3) -0.49404(14) 0.0271(4) Uani 1 1 d . . . . .
O6 O -0.1328(3) 0.3857(2) -0.55129(14) 0.0260(4) Uani 1 1 d . . . . .
H6 H -0.1710 0.4459 -0.5994 0.039 Uiso 1 1 calc R U . . .
O8 O -0.2608(2) -0.1596(2) -0.76055(14) 0.0221(4) Uani 1 1 d . . . . .
O7 O 0.0076(2) -0.3163(3) -0.66683(14) 0.0235(4) Uani 1 1 d . . . . .
H7 H 0.0277 -0.2524 -0.6221 0.035 Uiso 1 1 calc R U . . .
O9 O -0.7324(2) 0.0571(2) -0.79548(14) 0.0222(4) Uani 1 1 d . . . . .
N1 N -0.1298(2) -0.1569(2) -0.40785(14) 0.0131(4) Uani 1 1 d . . . . .
H1 H -0.1546 -0.0853 -0.4636 0.016 Uiso 1 1 calc R U . . .
C1 C -0.2094(3) -0.3143(3) -0.45269(18) 0.0177(5) Uani 1 1 d . . . . .
H1A H -0.2034 -0.3829 -0.4005 0.021 Uiso 1 1 calc R U . . .
H1B H -0.1453 -0.3648 -0.4797 0.021 Uiso 1 1 calc R U . . .
C2 C -0.0584(3) 0.1673(3) -0.65317(18) 0.0179(5) Uani 1 1 d . . . . .
H2A H -0.0992 0.0672 -0.6886 0.021 Uiso 1 1 calc R U . . .
H2B H -0.0858 0.2502 -0.7027 0.021 Uiso 1 1 calc R U . . .
C3 C -0.2027(3) -0.4205(3) -0.84996(17) 0.0145(4) Uani 1 1 d . . . . .
H3A H -0.1515 -0.5250 -0.8295 0.017 Uiso 1 1 calc R U . . .
H3B H -0.3210 -0.4379 -0.8958 0.017 Uiso 1 1 calc R U . . .

loop_
_atom_site_aniso_label
_atom_site_aniso_U_11
_atom_site_aniso_U_22
_atom_site_aniso_U_33
_atom_site_aniso_U_23
_atom_site_aniso_U_13
_atom_site_aniso_U_12
Cd1 0.01603(10) 0.01882(10) 0.01383(9) 0.00289(6) 0.00832(7) 0.00247(6)
P1 0.0165(3) 0.0154(3) 0.0110(3) -0.0012(2) 0.0072(2) -0.0022(2)
P2 0.0152(3) 0.0189(3) 0.0154(3) 0.0009(2) 0.0079(2) 0.0002(2)
P3 0.0134(3) 0.0156(3) 0.0138(3) 0.0004(2) 0.0075(2) 0.0003(2)
O3 0.0385(11) 0.0232(9) 0.0161(9) 0.0027(7) 0.0125(8) -0.0041(8)
O1 0.0240(9) 0.0202(9) 0.0159(8) -0.0059(7) 0.0112(7) -0.0069(7)
O2 0.0249(9) 0.0240(9) 0.0262(10) -0.0006(8) 0.0178(8) 0.0010(8)
O4 0.0164(8) 0.0185(9) 0.0176(8) -0.0013(7) 0.0057(7) 0.0002(7)
O5 0.0274(10) 0.0291(10) 0.0231(9) 0.0084(8) 0.0113(8) 0.0020(8)
O6 0.0263(10) 0.0241(10) 0.0235(9) -0.0043(8) 0.0093(8) -0.0004(8)
O8 0.0237(9) 0.0181(9) 0.0277(9) -0.0003(7) 0.0153(8) 0.0040(7)
O7 0.0156(8) 0.0369(11) 0.0159(8) -0.0042(8) 0.0062(7) -0.0006(8)
O9 0.0216(9) 0.0262(10) 0.0222(9) -0.0041(7) 0.0133(8) 0.0033(7)
N1 0.0146(9) 0.0125(9) 0.0120(9) -0.0013(7) 0.0065(7) -0.0004(7)
C1 0.0180(11) 0.0152(11) 0.0178(11) -0.0061(9) 0.0072(9) -0.0018(9)
C2 0.0139(11) 0.0235(12) 0.0157(11) -0.0046(9) 0.0069(9) -0.0007(9)
C3 0.0168(11) 0.0127(10) 0.0146(10) 0.0010(8) 0.0083(9) -0.0014(8)

loop_
_atom_type_symbol
_atom_type_description
_atom_type_scat_dispersion_real
_atom_type_scat_dispersion_imag
_atom_type_scat_source
C C 0.0030 0.0020 'International Tables Vol C Tables 4.2.6.8 and 6.1.1.4'
H H 0.0000 0.0000 'International Tables Vol C Tables 4.2.6.8 and 6.1.1.4'
Cd Cd -0.8080 1.2020 'International Tables Vol C Tables 4.2.6.8 and 6.1.1.4'
N N 0.0060 0.0030 'International Tables Vol C Tables 4.2.6.8 and 6.1.1.4'
O O 0.0110 0.0060 'International Tables Vol C Tables 4.2.6.8 and 6.1.1.4'
P P 0.1020 0.0940 'International Tables Vol C Tables 4.2.6.8 and 6.1.1.4'

loop_
_geom_angle_atom_site_label_1
_geom_angle_atom_site_label_2
_geom_angle_atom_site_label_3
_geom_angle
_geom_angle_site_symmetry_1
_geom_angle_site_symmetry_3
O3 Cd1 O1 175.26(7) . 2_453
O3 Cd1 O4 91.20(7) . .
O3 Cd1 O4 84.67(7) . 2_443
O3 Cd1 O8 102.12(8) . .
O3 Cd1 O9 94.88(8) . .
O1 Cd1 O4 92.94(7) 2_453 .
O1 Cd1 O4 90.90(6) 2_453 2_443
O1 Cd1 O9 83.02(7) 2_453 .
O4 Cd1 O4 170.712(19) . 2_443
O8 Cd1 O1 79.40(7) . 2_453
O8 Cd1 O4 88.57(6) . 2_443
O8 Cd1 O4 100.45(7) . .
O8 Cd1 O9 161.11(7) . .
O9 Cd1 O4 84.83(6) . 2_443
O9 Cd1 O4 87.25(6) . .
O3 P1 O1 119.92(11) . .
O3 P1 O2 107.22(12) . .
O3 P1 C1 107.21(12) . .
O1 P1 O2 109.80(11) . .
O1 P1 C1 104.68(11) . .
O2 P1 C1 107.38(11) . .
O4 P2 O6 111.32(11) . .
O4 P2 C2 102.61(11) . .
O5 P2 O4 119.90(11) . .
O5 P2 O6 103.43(12) . .
O5 P2 C2 113.45(12) . .
O6 P2 C2 105.50(12) . .
O8 P3 O7 111.05(11) . .
O8 P3 O9 115.55(11) . 2_443
O8 P3 C3 113.08(11) . .
O7 P3 C3 103.28(11) . .
O9 P3 O7 110.64(11) 2_443 .
O9 P3 C3 102.28(11) 2_443 .
P1 O3 Cd1 148.71(13) . .
P1 O1 Cd1 133.75(11) . 2_443
P1 O2 H2 109.5 . .
Cd1 O4 Cd1 117.40(7) . 2_453
P2 O4 Cd1 118.28(9) . 2_453
P2 O4 Cd1 123.29(10) . .
P2 O6 H6 109.5 . .
P3 O8 Cd1 132.52(11) . .
P3 O7 H7 109.5 . .
P3 O9 Cd1 141.01(11) 2_453 .
C1 N1 H1 106.4 . .
C1 N1 C2 112.56(19) . 3_554
C1 N1 C3 113.25(19) . 4_556
C2 N1 H1 106.4 3_554 .
C3 N1 H1 106.4 4_556 .
C3 N1 C2 111.24(18) 4_556 3_554
P1 C1 H1A 108.7 . .
P1 C1 H1B 108.7 . .
N1 C1 P1 114.06(16) . .
N1 C1 H1A 108.7 . .
N1 C1 H1B 108.7 . .
H1A C1 H1B 107.6 . .
P2 C2 H2A 107.8 . .
P2 C2 H2B 107.8 . .
N1 C2 P2 118.03(16) 3_554 .
N1 C2 H2A 107.8 3_554 .
N1 C2 H2B 107.8 3_554 .
H2A C2 H2B 107.1 . .
P3 C3 H3A 107.2 . .
P3 C3 H3B 107.2 . .
N1 C3 P3 120.42(16) 4 .
N1 C3 H3A 107.2 4 .
N1 C3 H3B 107.2 4 .
H3A C3 H3B 106.9 . .

loop_
_geom_bond_atom_site_label_1
_geom_bond_atom_site_label_2
_geom_bond_distance
_geom_bond_site_symmetry_2
Cd1 O3 2.1882(18) .
Cd1 O1 2.2543(17) 2_453
Cd1 O4 2.5562(18) 2_443
Cd1 O4 2.3690(17) .
Cd1 O8 2.2489(18) .
Cd1 O9 2.2852(18) .
P1 O3 1.4920(19) .
P1 O1 1.5072(18) .
P1 O2 1.5695(18) .
P1 C1 1.825(3) .
P2 O4 1.5176(18) .
P2 O5 1.494(2) .
P2 O6 1.569(2) .
P2 C2 1.832(2) .
P3 O8 1.4921(19) .
P3 O7 1.5655(19) .
P3 O9 1.5068(19) 2_443
P3 C3 1.826(2) .
O1 Cd1 2.2543(17) 2_443
O2 H2 0.8200 .
O4 Cd1 2.5562(17) 2_453
O6 H6 0.8200 .
O7 H7 0.8200 .
O9 P3 1.5068(18) 2_453
N1 H1 0.9800 .
N1 C1 1.501(3) .
N1 C2 1.506(3) 3_554
N1 C3 1.504(3) 4_556
C1 H1A 0.9700 .
C1 H1B 0.9700 .
C2 N1 1.506(3) 3_554
C2 H2A 0.9700 .
C2 H2B 0.9700 .
C3 N1 1.504(3) 4
C3 H3A 0.9700 .
C3 H3B 0.9700 .

loop_
_geom_torsion_atom_site_label_1
_geom_torsion_atom_site_label_2
_geom_torsion_atom_site_label_3
_geom_torsion_atom_site_label_4
_geom_torsion
_geom_torsion_site_symmetry_1
_geom_torsion_site_symmetry_2
_geom_torsion_site_symmetry_3
_geom_torsion_site_symmetry_4
O3 P1 O1 Cd1 9.1(2) . . . 2_443
O3 P1 C1 N1 39.5(2) . . . .
O1 P1 O3 Cd1 -10.3(3) . . . .
O1 P1 C1 N1 167.88(17) . . . .
O2 P1 O3 Cd1 -136.2(2) . . . .
O2 P1 O1 Cd1 133.91(14) . . . 2_443
O2 P1 C1 N1 -75.45(19) . . . .
O4 P2 C2 N1 -174.15(18) . . . 3_554
O5 P2 O4 Cd1 132.07(12) . . . 2_453
O5 P2 O4 Cd1 -59.90(16) . . . .
O5 P2 C2 N1 -43.3(2) . . . 3_554
O6 P2 O4 Cd1 179.30(11) . . . .
O6 P2 O4 Cd1 11.27(15) . . . 2_453
O6 P2 C2 N1 69.2(2) . . . 3_554
O8 P3 C3 N1 57.3(2) . . . 4
O7 P3 O8 Cd1 -127.44(14) . . . .
O7 P3 C3 N1 -62.8(2) . . . 4
O9 P3 O8 Cd1 -0.4(2) 2_443 . . .
O9 P3 C3 N1 -177.78(18) 2_443 . . 4
C1 P1 O3 Cd1 108.7(3) . . . .
C1 P1 O1 Cd1 -111.10(16) . . . 2_443
C2 P2 O4 Cd1 66.89(14) . . . .
C2 P2 O4 Cd1 -101.14(12) . . . 2_453
C2 N1 C1 P1 -165.42(16) 3_554 . . .
C3 P3 O8 Cd1 117.00(15) . . . .
C3 N1 C1 P1 67.3(2) 4_556 . . .

loop_
_publcif_info_datablock.id
_publcif_info_datablock.publ_exptl
_publcif_info_datablock.publ_geom
_publcif_info_datablock.structure
{0612f4b7-02ab-4204-9c79-23a8a73c30c2} y y y

loop_
_publcif_info_exptl_table_extra_item
sin_theta_over_lambda_max

loop_
_publcif_info_tables.block_id
_publcif_info_tables.reference_item
{0612f4b7-02ab-4204-9c79-23a8a73c30c2} '_publcif_info_datablock.publ_exptl'

loop_
_publcif_info_cif.paper_type
EX
